data_4072801
loop_
_publ_author_name
'Sridevi, Venugopal Shanmugham'
'Fan, Wai Yip'
'Leong, Weng Kee'

_publ_section_title
;
 [Cp*IrCl2]2-Assisted C&#x22EE;C Bond Cleavage with Water: An Experimental
 and Computational Study
;
_journal_issue 5
_journal_name_full Organometallics
_journal_page_first 1173
_journal_paper_doi 10.1021/om0610445
_journal_volume 26
_journal_year 2007
_chemical_formula_sum 'C18 H26 Cl Ir O'
_chemical_formula_weight 486.04
_chemical_name_systematic
; 
 ? 
;
_space_group_IT_number 2
_symmetry_cell_setting triclinic
_symmetry_space_group_name_Hall '-P 1'
_symmetry_space_group_name_H-M 'P -1'
_atom_sites_solution_hydrogens geom
_atom_sites_solution_primary direct
_atom_sites_solution_secondary difmap
_audit_creation_method SHELXL-97
_cell_angle_alpha 94.249(2)
_cell_angle_beta 105.388(2)
_cell_angle_gamma 96.320(2)
_cell_formula_units_Z 2
_cell_length_a 7.0618(6)
_cell_length_b 10.9572(9)
_cell_length_c 12.0565(10)
_cell_measurement_reflns_used 4998
_cell_measurement_temperature 223(2)
_cell_measurement_theta_max 28.54
_cell_measurement_theta_min 2.44
_cell_volume 888.78(13)
_computing_cell_refinement 'Bruker SMART'
_computing_data_collection 'Bruker SMART'
_computing_data_reduction 'Bruker SAINT'
_computing_molecular_graphics 'Bruker SHELXTL'
_computing_publication_material 'Bruker SHELXTL'
_computing_structure_refinement 'SHELXL-97 (Sheldrick, 1997)'
_computing_structure_solution 'SHELXS-97 (Sheldrick, 1990)'
_diffrn_ambient_temperature 223(2)
_diffrn_measured_fraction_theta_full 0.903
_diffrn_measured_fraction_theta_max 0.903
_diffrn_measurement_device_type 'CCD area detector'
_diffrn_measurement_method 'phi and omega scans'
_diffrn_radiation_monochromator graphite
_diffrn_radiation_source 'fine-focus sealed tube'
_diffrn_radiation_type MoK\a
_diffrn_radiation_wavelength 0.71073
_diffrn_reflns_av_R_equivalents 0.0265
_diffrn_reflns_av_sigmaI/netI 0.0342
_diffrn_reflns_limit_h_max 9
_diffrn_reflns_limit_h_min -9
_diffrn_reflns_limit_k_max 15
_diffrn_reflns_limit_k_min -15
_diffrn_reflns_limit_l_max 16
_diffrn_reflns_limit_l_min 0
_diffrn_reflns_number 10451
_diffrn_reflns_theta_full 29.92
_diffrn_reflns_theta_max 29.92
_diffrn_reflns_theta_min 2.44
_exptl_absorpt_coefficient_mu 7.659
_exptl_absorpt_correction_T_max 0.5794
_exptl_absorpt_correction_T_min 0.2505
_exptl_absorpt_correction_type SADABS
_exptl_crystal_colour yellow
_exptl_crystal_density_diffrn 1.816
_exptl_crystal_density_meas 0
_exptl_crystal_density_method 'not measured'
_exptl_crystal_description plate
_exptl_crystal_F_000 472
_exptl_crystal_size_max 0.25
_exptl_crystal_size_mid 0.21
_exptl_crystal_size_min 0.08
_refine_diff_density_max 1.730
_refine_diff_density_min -0.900
_refine_diff_density_rms 0.157
_refine_ls_extinction_method none
_refine_ls_goodness_of_fit_ref 1.062
_refine_ls_hydrogen_treatment mixed
_refine_ls_matrix_type full
_refine_ls_number_parameters 227
_refine_ls_number_reflns 4648
_refine_ls_number_restraints 8
_refine_ls_restrained_S_all 1.061
_refine_ls_R_factor_all 0.0318
_refine_ls_R_factor_gt 0.0285
_refine_ls_shift/su_max 0.003
_refine_ls_shift/su_mean 0.000
_refine_ls_structure_factor_coef Fsqd
_refine_ls_weighting_details 'calc w=1/[\s^2^(Fo^2^)+(0.0378P)^2^+0.1115P] where P=(Fo^2^+2Fc^2^)/3'
_refine_ls_weighting_scheme calc
_refine_ls_wR_factor_gt 0.0644
_refine_ls_wR_factor_ref 0.0658
_reflns_number_gt 4317
_reflns_number_total 4648
_reflns_threshold_expression >2sigma(I)
_cod_data_source_file om0610445si20070108_094412.cif
_cod_data_source_block sd29
_cod_depositor_comments
;
The following automatic conversions were performed:

'_symmetry_cell_setting' value 'Triclinic' changed to 'triclinic'
according to /home/saulius/struct/CIF-dictionaries/cif_core.dic
dictionary named 'cif_core.dic' version 2.4.1 from 2010-06-29.

Automatic conversion script
Id: cif_fix_values 1715 2011-07-08 13:25:40Z adriana 
;
_cod_original_sg_symbol_H-M P-1
_cod_database_code 4072801

loop_
_symmetry_equiv_pos_as_xyz
'x, y, z'
'-x, -y, -z'

loop_
_atom_site_label
_atom_site_type_symbol
_atom_site_fract_x
_atom_site_fract_y
_atom_site_fract_z
_atom_site_U_iso_or_equiv
_atom_site_adp_type
_atom_site_occupancy
_atom_site_symmetry_multiplicity
_atom_site_calc_flag
_atom_site_refinement_flags
_atom_site_disorder_assembly
_atom_site_disorder_group
Ir1 Ir 0.617049(18) 0.752812(12) 0.686348(12) 0.02177(6) Uani 1 1 d U . .
Cl1 Cl 0.3862(4) 0.6067(2) 0.7363(3) 0.0361(8) Uani 0.788(13) 1 d PU A 1
O1 O 0.3237(11) 0.8292(6) 0.4827(7) 0.0516(15) Uani 0.788(13) 1 d PU A 1
C1 C 0.4350(13) 0.7998(8) 0.5645(8) 0.0278(16) Uani 0.788(13) 1 d PU A 1
Cl1 Cl 0.3925(14) 0.8293(9) 0.5342(9) 0.041(3) Uani 0.212(13) 1 d PU A 2
O1 O 0.315(6) 0.578(3) 0.741(3) 0.060(8) Uani 0.212(13) 1 d PU A 2
C1 C 0.420(7) 0.639(4) 0.717(4) 0.033(7) Uani 0.212(13) 1 d PU A 2
C2 C 0.5297(6) 0.8835(4) 0.7972(4) 0.0298(8) Uani 1 1 d . A .
H2A H 0.3862 0.8649 0.7848 0.036 Uiso 1 1 calc R . .
H2B H 0.5933 0.8709 0.8775 0.036 Uiso 1 1 calc R . .
C3 C 0.5772(6) 1.0191(4) 0.7830(4) 0.0311(9) Uani 1 1 d . . .
H3A H 0.5268 1.0318 0.7014 0.037 Uiso 1 1 calc R A .
H3B H 0.7213 1.0423 0.8058 0.037 Uiso 1 1 calc R . .
C4 C 0.4856(6) 1.1022(3) 0.8561(4) 0.0276(8) Uani 1 1 d . A .
H4A H 0.3410 1.0822 0.8291 0.033 Uiso 1 1 calc R . .
H4B H 0.5274 1.0835 0.9366 0.033 Uiso 1 1 calc R . .
C5 C 0.5405(6) 1.2399(4) 0.8531(4) 0.0321(9) Uani 1 1 d . . .
H5A H 0.5202 1.2566 0.7723 0.039 Uiso 1 1 calc R A .
H5B H 0.6816 1.2630 0.8929 0.039 Uiso 1 1 calc R . .
C6 C 0.4206(7) 1.3204(4) 0.9093(4) 0.0388(10) Uani 1 1 d . A .
H6A H 0.4440 1.3061 0.9908 0.047 Uiso 1 1 calc R . .
H6B H 0.4665 1.4076 0.9064 0.047 Uiso 1 1 calc R . .
C7 C 0.2093(7) 1.2949(4) 0.8523(4) 0.0361(10) Uani 1 1 d . . .
C8 C 0.0401(8) 1.2714(5) 0.8013(5) 0.0461(12) Uani 1 1 d . A .
C10 C 0.9072(5) 0.8321(4) 0.6740(3) 0.0246(8) Uani 1 1 d . A .
C11 C 0.9667(6) 0.9583(4) 0.6444(4) 0.0341(9) Uani 1 1 d . . .
H11A H 1.0925 0.9606 0.6259 0.051 Uiso 1 1 calc R A .
H11B H 0.9798 1.0187 0.7100 0.051 Uiso 1 1 calc R . .
H11C H 0.8663 0.9774 0.5782 0.051 Uiso 1 1 calc R . .
C20 C 0.9393(5) 0.7920(4) 0.7876(3) 0.0248(7) Uani 1 1 d . A .
C21 C 1.0239(6) 0.8725(4) 0.8992(4) 0.0349(9) Uani 1 1 d . . .
H21A H 0.9614 0.8431 0.9566 0.052 Uiso 1 1 calc R A .
H21B H 0.9997 0.9567 0.8878 0.052 Uiso 1 1 calc R . .
H21C H 1.1655 0.8700 0.9258 0.052 Uiso 1 1 calc R . .
C30 C 0.8815(6) 0.6621(3) 0.7743(3) 0.0255(8) Uani 1 1 d . A .
C31 C 0.8944(7) 0.5807(4) 0.8698(4) 0.0397(10) Uani 1 1 d . . .
H31A H 1.0127 0.5406 0.8801 0.060 Uiso 1 1 calc R A .
H31B H 0.7784 0.5186 0.8502 0.060 Uiso 1 1 calc R . .
H31C H 0.9005 0.6303 0.9411 0.060 Uiso 1 1 calc R . .
C40 C 0.8242(6) 0.6183(4) 0.6522(3) 0.0274(8) Uani 1 1 d . A .
C41 C 0.7695(8) 0.4856(4) 0.6040(4) 0.0424(11) Uani 1 1 d . . .
H41A H 0.7138 0.4801 0.5208 0.064 Uiso 1 1 calc R A .
H41B H 0.6723 0.4464 0.6385 0.064 Uiso 1 1 calc R . .
H41C H 0.8868 0.4442 0.6214 0.064 Uiso 1 1 calc R . .
C50 C 0.8441(5) 0.7216(4) 0.5909(3) 0.0267(8) Uani 1 1 d . A .
C51 C 0.8128(7) 0.7220(4) 0.4633(4) 0.0368(10) Uani 1 1 d . . .
H51A H 0.9399 0.7272 0.4460 0.055 Uiso 1 1 calc R A .
H51B H 0.7479 0.7925 0.4375 0.055 Uiso 1 1 calc R . .
H51C H 0.7304 0.6464 0.4234 0.055 Uiso 1 1 calc R . .
H8 H -0.097(9) 1.254(6) 0.755(5) 0.064(18) Uiso 1 1 d . . .

loop_
_atom_site_aniso_label
_atom_site_aniso_U_11
_atom_site_aniso_U_22
_atom_site_aniso_U_33
_atom_site_aniso_U_23
_atom_site_aniso_U_13
_atom_site_aniso_U_12
Ir1 0.02297(8) 0.01950(8) 0.02275(9) 0.00035(5) 0.00613(6) 0.00414(5)
Cl1 0.0372(15) 0.0279(18) 0.0452(16) 0.0056(12) 0.0187(9) -0.0058(10)
O1 0.050(3) 0.059(3) 0.036(4) 0.014(3) -0.011(3) 0.021(3)
C1 0.023(3) 0.032(4) 0.026(4) 0.005(3) -0.001(3) 0.009(3)
Cl1 0.039(6) 0.051(5) 0.031(6) 0.005(4) -0.001(4) 0.018(3)
O1 0.07(2) 0.031(12) 0.094(18) 0.038(12) 0.047(17) 0.008(11)
C1 0.035(16) 0.03(2) 0.039(19) 0.009(14) 0.013(11) -0.001(10)
C2 0.0293(19) 0.0255(19) 0.037(2) 0.0022(17) 0.0131(17) 0.0067(15)
C3 0.039(2) 0.0238(19) 0.037(2) 0.0014(17) 0.0203(18) 0.0048(16)
C4 0.0276(18) 0.0241(18) 0.032(2) -0.0004(16) 0.0104(16) 0.0048(14)
C5 0.039(2) 0.0243(19) 0.035(2) 0.0016(17) 0.0149(18) 0.0043(16)
C6 0.054(3) 0.026(2) 0.038(2) -0.0036(18) 0.017(2) 0.0059(19)
C7 0.052(3) 0.026(2) 0.038(2) 0.0058(18) 0.021(2) 0.0162(19)
C8 0.050(3) 0.039(3) 0.061(3) 0.015(2) 0.029(3) 0.017(2)
C10 0.0212(16) 0.0260(18) 0.027(2) 0.0009(15) 0.0066(14) 0.0067(14)
C11 0.037(2) 0.025(2) 0.043(3) 0.0066(18) 0.0149(19) 0.0007(16)
C20 0.0226(16) 0.0276(19) 0.0243(19) -0.0002(15) 0.0069(14) 0.0053(14)
C21 0.033(2) 0.042(2) 0.024(2) -0.0050(18) 0.0018(17) 0.0012(18)
C30 0.0282(18) 0.0232(18) 0.0253(19) 0.0020(15) 0.0060(15) 0.0089(14)
C31 0.055(3) 0.034(2) 0.032(2) 0.0102(19) 0.010(2) 0.015(2)
C40 0.0297(18) 0.0259(19) 0.027(2) -0.0005(16) 0.0081(16) 0.0092(15)
C41 0.054(3) 0.027(2) 0.042(3) -0.0095(19) 0.007(2) 0.0088(19)
C50 0.0257(17) 0.033(2) 0.0221(19) 0.0006(16) 0.0080(15) 0.0077(15)
C51 0.045(2) 0.044(3) 0.023(2) -0.0019(18) 0.0147(18) 0.004(2)

loop_
_atom_type_symbol
_atom_type_description
_atom_type_scat_dispersion_real
_atom_type_scat_dispersion_imag
_atom_type_scat_source
C C 0.0033 0.0016 'International Tables Vol C Tables 4.2.6.8 and 6.1.1.4'
H H 0.0000 0.0000 'International Tables Vol C Tables 4.2.6.8 and 6.1.1.4'
O O 0.0106 0.0060 'International Tables Vol C Tables 4.2.6.8 and 6.1.1.4'
Cl Cl 0.1484 0.1585 'International Tables Vol C Tables 4.2.6.8 and 6.1.1.4'
Ir Ir -1.4442 7.9887 'International Tables Vol C Tables 4.2.6.8 and 6.1.1.4'

loop_
_geom_angle_atom_site_label_1
_geom_angle_atom_site_label_2
_geom_angle_atom_site_label_3
_geom_angle
C1 Ir1 C1 90.8(16)
C1 Ir1 C2 88.2(3)
C1 Ir1 C2 85.2(15)
C1 Ir1 C10 106.2(3)
C1 Ir1 C10 159.5(16)
C2 Ir1 C10 106.24(15)
C1 Ir1 C50 96.3(3)
C1 Ir1 C50 130.1(15)
C2 Ir1 C50 144.17(15)
C10 Ir1 C50 38.46(14)
C1 Ir1 C20 142.4(3)
C1 Ir1 C20 126.7(16)
C2 Ir1 C20 93.16(14)
C10 Ir1 C20 37.76(14)
C50 Ir1 C20 62.39(14)
C1 Ir1 C30 156.2(3)
C1 Ir1 C30 97.3(16)
C2 Ir1 C30 114.74(15)
C10 Ir1 C30 62.64(14)
C50 Ir1 C30 61.54(14)
C20 Ir1 C30 36.70(14)
C1 Ir1 C40 119.4(3)
C1 Ir1 C40 99.0(16)
C2 Ir1 C40 151.84(16)
C10 Ir1 C40 62.92(14)
C50 Ir1 C40 36.31(14)
C20 Ir1 C40 61.95(14)
C30 Ir1 C40 37.21(14)
C1 Ir1 Cl1 4.4(5)
C1 Ir1 Cl1 93.9(16)
C2 Ir1 Cl1 85.4(3)
C10 Ir1 Cl1 103.7(3)
C50 Ir1 Cl1 96.6(2)
C20 Ir1 Cl1 139.1(3)
C30 Ir1 Cl1 157.6(3)
C40 Ir1 Cl1 121.8(3)
C1 Ir1 Cl1 95.0(3)
C1 Ir1 Cl1 4.1(16)
C2 Ir1 Cl1 85.06(13)
C10 Ir1 Cl1 156.08(13)
C50 Ir1 Cl1 129.60(13)
C20 Ir1 Cl1 122.59(13)
C30 Ir1 Cl1 93.55(13)
C40 Ir1 Cl1 97.15(13)
Cl1 Ir1 Cl1 98.0(3)
O1 C1 Ir1 176.8(9)
O1 C1 Ir1 175(5)
C3 C2 Ir1 116.8(3)
C2 C3 C4 111.8(3)
C5 C4 C3 114.5(3)
C4 C5 C6 113.6(3)
C7 C6 C5 112.3(4)
C8 C7 C6 176.6(5)
C20 C10 C50 107.1(3)
C20 C10 C11 127.1(4)
C50 C10 C11 124.6(4)
C20 C10 Ir1 73.8(2)
C50 C10 Ir1 73.2(2)
C11 C10 Ir1 128.0(3)
C30 C20 C10 107.8(3)
C30 C20 C21 126.4(4)
C10 C20 C21 125.8(4)
C30 C20 Ir1 71.9(2)
C10 C20 Ir1 68.4(2)
C21 C20 Ir1 126.5(3)
C20 C30 C40 108.7(3)
C20 C30 C31 126.3(4)
C40 C30 C31 124.8(4)
C20 C30 Ir1 71.4(2)
C40 C30 Ir1 72.0(2)
C31 C30 Ir1 126.8(3)
C50 C40 C30 107.6(3)
C50 C40 C41 127.6(4)
C30 C40 C41 124.7(4)
C50 C40 Ir1 70.7(2)
C30 C40 Ir1 70.8(2)
C41 C40 Ir1 127.3(3)
C40 C50 C10 108.4(3)
C40 C50 C51 127.4(4)
C10 C50 C51 124.1(4)
C40 C50 Ir1 73.0(2)
C10 C50 Ir1 68.38(19)
C51 C50 Ir1 125.5(3)

loop_
_geom_bond_atom_site_label_1
_geom_bond_atom_site_label_2
_geom_bond_distance
Ir1 C1 1.825(9)
Ir1 C1 1.89(3)
Ir1 C2 2.137(4)
Ir1 C10 2.183(4)
Ir1 C50 2.247(4)
Ir1 C20 2.255(4)
Ir1 C30 2.262(4)
Ir1 C40 2.277(4)
Ir1 Cl1 2.357(10)
Ir1 Cl1 2.382(2)
O1 C1 1.177(13)
O1 C1 1.06(5)
C2 C3 1.519(6)
C3 C4 1.529(5)
C4 C5 1.521(6)
C5 C6 1.528(6)
C6 C7 1.453(7)
C7 C8 1.179(7)
C10 C20 1.438(6)
C10 C50 1.461(5)
C10 C11 1.497(6)
C20 C30 1.422(5)
C20 C21 1.492(5)
C30 C40 1.448(5)
C30 C31 1.498(6)
C40 C50 1.410(6)
C40 C41 1.495(6)
C50 C51 1.497(5)
